data_7047251
loop_
_publ_author_name
'Nakaya, Manabu'
'Ohtani, Ryo'
'Shin, Jong Won'
'Nakamura, Masaaki'
'Lindoy, Leonard F.'
'Hayami, Shinya'

_publ_section_title
;
 Abrupt spin transition in a modified-terpyridine cobalt(ii) complex with
 a highly-distorted [CoN<sub>6</sub>] core.
;
_journal_issue 39
_journal_name_full 'Dalton transactions (Cambridge, England : 2003)'
_journal_page_first 13809
_journal_page_last 13814
_journal_paper_doi 10.1039/c8dt02367k
_journal_volume 47
_journal_year 2018
_chemical_formula_moiety 'C60.5 H48 B2 Co F8 N6 O2.5'
_chemical_formula_sum 'C60.5 H48 B2 Co F8 N6 O2.5'
_chemical_formula_weight 1131.62
_space_group_crystal_system monoclinic
_space_group_IT_number 14
_space_group_name_Hall '-P 2ybc'
_space_group_name_H-M_alt 'P 1 21/c 1'
_symmetry_space_group_name_Hall '-P 2ybc'
_symmetry_space_group_name_H-M 'P 1 21/c 1'
_atom_sites_solution_hydrogens geom
_atom_sites_solution_primary direct
_atom_sites_solution_secondary difmap
_audit_update_record
;
2018-08-07 deposited with the CCDC.
2018-08-10 downloaded from the CCDC.
;
_cell_angle_alpha 90.0000
_cell_angle_beta 110.132(9)
_cell_angle_gamma 90.0000
_cell_formula_units_Z 4
_cell_length_a 21.7754(17)
_cell_length_b 12.0778(8)
_cell_length_c 20.9907(19)
_cell_measurement_reflns_used 10888
_cell_measurement_temperature 100
_cell_measurement_theta_max 30.17
_cell_measurement_theta_min 2.07
_cell_volume 5183.2(8)
_computing_cell_refinement 'CrysAlisPro 1.171.39.20a (Rigaku OD, 2015)'
_computing_data_collection 'CrysAlisPro 1.171.39.20a (Rigaku OD, 2015)'
_computing_data_reduction 'CrysAlisPro 1.171.39.20a (Rigaku OD, 2015)'
_computing_molecular_graphics 'CrystalStructure 4.2.4'
_computing_publication_material 'CrystalStructure 4.2.4 (Rigaku, 2016)'
_computing_structure_refinement 'SHELXL Version 2014/7 (Sheldrick, 2008)'
_computing_structure_solution 'SHELXT Version 2014/5 (Sheldrick, 2014)'
_diffrn_ambient_temperature 100
_diffrn_detector_area_resol_mean 10.000
_diffrn_measured_fraction_theta_full 1.000
_diffrn_measured_fraction_theta_max 0.956
_diffrn_measurement_device_type 'Rigaku XtaLAB mini II'
_diffrn_measurement_method \w
_diffrn_radiation_type 'Mo K\a'
_diffrn_radiation_wavelength 0.71075
_diffrn_reflns_av_R_equivalents 0.0466
_diffrn_reflns_Laue_measured_fraction_full 1.000
_diffrn_reflns_Laue_measured_fraction_max 0.956
_diffrn_reflns_limit_h_max 30
_diffrn_reflns_limit_h_min -31
_diffrn_reflns_limit_k_max 16
_diffrn_reflns_limit_k_min -17
_diffrn_reflns_limit_l_max 29
_diffrn_reflns_limit_l_min -29
_diffrn_reflns_number 56649
_diffrn_reflns_point_group_measured_fraction_full 1.000
_diffrn_reflns_point_group_measured_fraction_max 0.956
_diffrn_reflns_theta_full 25.242
_diffrn_reflns_theta_max 30.826
_diffrn_reflns_theta_min 1.958
_diffrn_standards_number 0
_exptl_absorpt_coefficient_mu 0.414
_exptl_absorpt_correction_T_max 1.000
_exptl_absorpt_correction_T_min 0.800
_exptl_absorpt_correction_type multi-scan
_exptl_absorpt_process_details
;
CrysAlisPro 1.171.39.20a (Rigaku Oxford Diffraction, 2015)
Empirical absorption correction using spherical harmonics,
 implemented in SCALE3 ABSPACK scaling algorithm.
;
_exptl_crystal_colour orange
_exptl_crystal_density_diffrn 1.450
_exptl_crystal_density_method 'not measured'
_exptl_crystal_description block
_exptl_crystal_F_000 2328.00
_exptl_crystal_size_max 0.600
_exptl_crystal_size_mid 0.400
_exptl_crystal_size_min 0.200
_refine_diff_density_max 0.78
_refine_diff_density_min -0.67
_refine_ls_extinction_method none
_refine_ls_goodness_of_fit_ref 0.936
_refine_ls_hydrogen_treatment constr
_refine_ls_number_parameters 736
_refine_ls_number_reflns 15552
_refine_ls_number_restraints 0
_refine_ls_R_factor_all 0.0788
_refine_ls_R_factor_gt 0.0502
_refine_ls_shift/su_max 0.002
_refine_ls_structure_factor_coef Fsqd
_refine_ls_weighting_details 'w = 1/[\s^2^(Fo^2^)+(0.0925P)^2^+4.4891P] where P=(Fo^2^+2Fc^2^)/3'
_refine_ls_weighting_scheme calc
_refine_ls_wR_factor_gt 0.1354
_refine_ls_wR_factor_ref 0.1600
_reflns_Friedel_coverage 0.000
_reflns_number_gt 11162
_reflns_number_total 15552
_reflns_threshold_expression F^2^>2.0\s(F^2^)
_cod_data_source_file c8dt02367k2.cif
_cod_data_source_block Complex3
_cod_depositor_comments 'Adding full bibliography for 7047247--7047252.cif.'
_cod_database_code 7047251

loop_
_space_group_symop_id
_space_group_symop_operation_xyz
1 +X,+Y,+Z
2 -X,1/2+Y,1/2-Z
3 -X,-Y,-Z
4 +X,-1/2-Y,-1/2+Z

loop_
_atom_site_label
_atom_site_type_symbol
_atom_site_fract_x
_atom_site_fract_y
_atom_site_fract_z
_atom_site_U_iso_or_equiv
_atom_site_adp_type
_atom_site_occupancy
_atom_site_site_symmetry_order
_atom_site_calc_flag
_atom_site_refinement_flags_posn
_atom_site_refinement_flags_adp
_atom_site_refinement_flags_occupancy
_atom_site_disorder_assembly
_atom_site_disorder_group
Co1 Co 0.76275(2) 0.50813(2) 0.70505(2) 0.01838(7) Uani 1 1 d . . . . .
F1 F 0.93541(6) 0.70405(12) 1.08819(7) 0.0354(3) Uani 1 1 d . . . . .
F2 F 0.87610(8) 0.60890(17) 1.13861(8) 0.0577(5) Uani 1 1 d . . . . .
F3 F 0.82662(7) 0.73654(14) 1.05778(8) 0.0463(4) Uani 1 1 d . . . . .
F4 F 0.86174(9) 0.57598(14) 1.02823(9) 0.0560(5) Uani 1 1 d . . . . .
F5 F 0.58022(9) 0.10762(16) 0.84477(10) 0.0608(5) Uani 1 1 d . . . . .
F6 F 0.60270(8) -0.07623(14) 0.86622(8) 0.0497(4) Uani 1 1 d . . . . .
F7 F 0.67438(7) 0.03484(13) 0.83952(8) 0.0396(3) Uani 1 1 d . . . . .
F8 F 0.57778(11) -0.00882(18) 0.75947(9) 0.0679(6) Uani 1 1 d . . . . .
O1 O 0.9184(2) 0.5236(3) 0.93900(19) 0.0434(9) Uani 0.5 1 d . . P A -1
H1A H 0.8986 0.5445 0.9649 0.052 Uiso 0.5 1 calc R U P A -1
C59 C 0.9842(3) 0.5061(5) 0.9768(3) 0.0463(13) Uani 0.5 1 d . . P A -1
H59A H 1.0010 0.5687 1.0075 0.056 Uiso 0.5 1 calc R U P A -1
H59B H 1.0092 0.4993 0.9460 0.056 Uiso 0.5 1 calc R U P A -1
H59C H 0.9887 0.4379 1.0033 0.056 Uiso 0.5 1 calc R U P A -1
O2 O 0.44490(11) 0.3204(2) 0.30559(12) 0.0606(6) Uani 1 1 d . . . . .
H2A H 0.4857 0.3237 0.3244 0.073 Uiso 1 1 calc R U . . .
O3 O 0.81796(9) 0.08411(15) 0.66395(9) 0.0384(4) Uani 1 1 d . . . . .
H3A H 0.8362 0.0316 0.6512 0.046 Uiso 1 1 calc R U . . .
N1 N 0.75446(8) 0.62079(14) 0.77148(8) 0.0211(3) Uani 1 1 d . . . . .
N2 N 0.72109(8) 0.62066(13) 0.64412(8) 0.0190(3) Uani 1 1 d . . . . .
N3 N 0.75742(8) 0.43243(14) 0.61906(8) 0.0216(3) Uani 1 1 d . . . . .
N4 N 0.67749(8) 0.42116(14) 0.70503(8) 0.0220(3) Uani 1 1 d . . . . .
N5 N 0.80174(7) 0.38792(13) 0.76641(8) 0.0181(3) Uani 1 1 d . . . . .
N6 N 0.86432(8) 0.54279(14) 0.72977(8) 0.0205(3) Uani 1 1 d . . . . .
C1 C 0.77597(10) 0.61422(18) 0.83967(10) 0.0258(4) Uani 1 1 d . . . . .
H1 H 0.7974 0.5484 0.8606 0.031 Uiso 1 1 calc R U . . .
C2 C 0.76831(11) 0.6989(2) 0.88071(11) 0.0301(4) Uani 1 1 d . . . . .
H2 H 0.7846 0.6913 0.9287 0.036 Uiso 1 1 calc R U . . .
C3 C 0.73653(12) 0.7949(2) 0.85072(11) 0.0320(5) Uani 1 1 d . . . . .
H3 H 0.7309 0.8544 0.8778 0.038 Uiso 1 1 calc R U . . .
C4 C 0.71295(11) 0.80279(19) 0.78016(11) 0.0287(4) Uani 1 1 d . . . . .
H4 H 0.6903 0.8673 0.7584 0.034 Uiso 1 1 calc R U . . .
C5 C 0.72294(9) 0.71540(17) 0.74216(10) 0.0217(4) Uani 1 1 d . . . . .
C6 C 0.70067(9) 0.71271(16) 0.66738(9) 0.0201(3) Uani 1 1 d . . . . .
C7 C 0.66114(10) 0.78969(17) 0.62240(10) 0.0234(4) Uani 1 1 d . . . . .
H7 H 0.6463 0.8539 0.6389 0.028 Uiso 1 1 calc R U . . .
C8 C 0.64353(9) 0.77140(17) 0.55264(10) 0.0221(4) Uani 1 1 d . . . . .
C9 C 0.66616(9) 0.67673(17) 0.52953(10) 0.0224(4) Uani 1 1 d . . . . .
H9 H 0.6555 0.6637 0.4823 0.027 Uiso 1 1 calc R U . . .
C10 C 0.70445(9) 0.60202(16) 0.57679(9) 0.0204(4) Uani 1 1 d . . . . .
C11 C 0.72737(10) 0.49379(16) 0.56232(10) 0.0223(4) Uani 1 1 d . . . . .
C12 C 0.71737(12) 0.45405(19) 0.49785(11) 0.0293(4) Uani 1 1 d . . . . .
H12 H 0.6975 0.4993 0.4592 0.035 Uiso 1 1 calc R U . . .
C13 C 0.73682(13) 0.3470(2) 0.49056(12) 0.0349(5) Uani 1 1 d . . . . .
H13 H 0.7303 0.3175 0.4467 0.042 Uiso 1 1 calc R U . . .
C14 C 0.76596(12) 0.28360(19) 0.54799(12) 0.0332(5) Uani 1 1 d . . . . .
H14 H 0.7786 0.2094 0.5440 0.040 Uiso 1 1 calc R U . . .
C15 C 0.77647(10) 0.32932(17) 0.61117(11) 0.0267(4) Uani 1 1 d . . . . .
H15 H 0.7979 0.2862 0.6504 0.032 Uiso 1 1 calc R U . . .
C16 C 0.59764(10) 0.84679(17) 0.50180(10) 0.0249(4) Uani 1 1 d . . . . .
C17 C 0.52998(10) 0.83180(19) 0.48594(10) 0.0280(4) Uani 1 1 d . . . . .
C18 C 0.50312(11) 0.7504(2) 0.51808(12) 0.0349(5) Uani 1 1 d . . . . .
H18 H 0.5316 0.7036 0.5517 0.042 Uiso 1 1 calc R U . . .
C19 C 0.43711(12) 0.7389(2) 0.50125(14) 0.0418(6) Uani 1 1 d . . . . .
H19 H 0.4202 0.6847 0.5235 0.050 Uiso 1 1 calc R U . . .
C20 C 0.39365(13) 0.8070(3) 0.45083(13) 0.0445(6) Uani 1 1 d . . . . .
H20 H 0.3478 0.7981 0.4394 0.053 Uiso 1 1 calc R U . . .
C21 C 0.41705(12) 0.8847(2) 0.41879(12) 0.0419(6) Uani 1 1 d . . . . .
H21 H 0.3871 0.9293 0.3848 0.050 Uiso 1 1 calc R U . . .
C22 C 0.48585(11) 0.9015(2) 0.43481(11) 0.0323(5) Uani 1 1 d . . . . .
C23 C 0.51046(13) 0.9813(2) 0.40263(11) 0.0359(5) Uani 1 1 d . . . . .
H23 H 0.4808 1.0263 0.3688 0.043 Uiso 1 1 calc R U . . .
C24 C 0.57720(13) 0.99725(19) 0.41843(10) 0.0333(5) Uani 1 1 d . . . . .
C25 C 0.60266(15) 1.0800(2) 0.38578(12) 0.0418(6) Uani 1 1 d . . . . .
H25 H 0.5734 1.1257 0.3520 0.050 Uiso 1 1 calc R U . . .
C26 C 0.66781(16) 1.0942(2) 0.40221(13) 0.0447(6) Uani 1 1 d . . . . .
H26 H 0.6838 1.1501 0.3802 0.054 Uiso 1 1 calc R U . . .
C27 C 0.71279(14) 1.0260(2) 0.45234(12) 0.0378(5) Uani 1 1 d . . . . .
H27 H 0.7585 1.0368 0.4634 0.045 Uiso 1 1 calc R U . . .
C28 C 0.69078(12) 0.94524(19) 0.48459(11) 0.0305(5) Uani 1 1 d . . . . .
H28 H 0.7213 0.9001 0.5177 0.037 Uiso 1 1 calc R U . . .
C29 C 0.62240(11) 0.92802(18) 0.46904(10) 0.0270(4) Uani 1 1 d . . . . .
C30 C 0.61434(10) 0.44436(19) 0.67112(11) 0.0291(4) Uani 1 1 d . . . . .
H30 H 0.6037 0.5104 0.6450 0.035 Uiso 1 1 calc R U . . .
C31 C 0.56398(10) 0.3753(2) 0.67285(12) 0.0329(5) Uani 1 1 d . . . . .
H31 H 0.5197 0.3943 0.6488 0.039 Uiso 1 1 calc R U . . .
C32 C 0.57920(10) 0.2794(2) 0.70977(12) 0.0323(5) Uani 1 1 d . . . . .
H32 H 0.5455 0.2305 0.7111 0.039 Uiso 1 1 calc R U . . .
C33 C 0.64442(10) 0.25428(18) 0.74538(10) 0.0257(4) Uani 1 1 d . . . . .
H33 H 0.6559 0.1883 0.7714 0.031 Uiso 1 1 calc R U . . .
C34 C 0.69230(9) 0.32741(16) 0.74210(9) 0.0198(3) Uani 1 1 d . . . . .
C35 C 0.76290(9) 0.31066(16) 0.77951(9) 0.0189(3) Uani 1 1 d . . . . .
C36 C 0.78924(9) 0.22494(16) 0.82519(9) 0.0199(3) Uani 1 1 d . . . . .
H36 H 0.7614 0.1703 0.8333 0.024 Uiso 1 1 calc R U . . .
C37 C 0.85687(9) 0.21976(16) 0.85896(9) 0.0192(3) Uani 1 1 d . . . . .
C38 C 0.89636(9) 0.29861(16) 0.84355(9) 0.0206(4) Uani 1 1 d . . . . .
H38 H 0.9425 0.2960 0.8649 0.025 Uiso 1 1 calc R U . . .
C39 C 0.86743(9) 0.38149(15) 0.79643(9) 0.0183(3) Uani 1 1 d . . . . .
C40 C 0.90315(9) 0.46868(16) 0.77396(9) 0.0185(3) Uani 1 1 d . . . . .
C41 C 0.97072(9) 0.47388(17) 0.79417(10) 0.0221(4) Uani 1 1 d . . . . .
H41 H 0.9971 0.4210 0.8251 0.027 Uiso 1 1 calc R U . . .
C42 C 0.99931(10) 0.55785(18) 0.76846(10) 0.0252(4) Uani 1 1 d . . . . .
H42 H 1.0455 0.5630 0.7815 0.030 Uiso 1 1 calc R U . . .
C43 C 0.95937(11) 0.63369(17) 0.72361(10) 0.0262(4) Uani 1 1 d . . . . .
H43 H 0.9778 0.6918 0.7056 0.031 Uiso 1 1 calc R U . . .
C44 C 0.89218(10) 0.62358(17) 0.70545(10) 0.0243(4) Uani 1 1 d . . . . .
H44 H 0.8649 0.6757 0.6747 0.029 Uiso 1 1 calc R U . . .
C45 C 0.88401(9) 0.13318(16) 0.91239(10) 0.0201(3) Uani 1 1 d . . . . .
C46 C 0.89972(9) 0.16257(16) 0.98144(10) 0.0212(4) Uani 1 1 d . . . . .
C47 C 0.89718(10) 0.27376(17) 1.00332(10) 0.0256(4) Uani 1 1 d . . . . .
H47 H 0.8840 0.3313 0.9706 0.031 Uiso 1 1 calc R U . . .
C48 C 0.91339(12) 0.29902(19) 1.07084(11) 0.0316(5) Uani 1 1 d . . . . .
H48 H 0.9128 0.3740 1.0843 0.038 Uiso 1 1 calc R U . . .
C49 C 0.93101(12) 0.2142(2) 1.12074(11) 0.0329(5) Uani 1 1 d . . . . .
H49 H 0.9413 0.2325 1.1673 0.039 Uiso 1 1 calc R U . . .
C50 C 0.93320(11) 0.10722(19) 1.10213(10) 0.0289(4) Uani 1 1 d . . . . .
H50 H 0.9447 0.0511 1.1359 0.035 Uiso 1 1 calc R U . . .
C51 C 0.91854(9) 0.07719(17) 1.03237(10) 0.0227(4) Uani 1 1 d . . . . .
C52 C 0.92267(10) -0.03231(18) 1.01327(11) 0.0249(4) Uani 1 1 d . . . . .
H52 H 0.9341 -0.0885 1.0470 0.030 Uiso 1 1 calc R U . . .
C53 C 0.91026(9) -0.06109(17) 0.94539(10) 0.0228(4) Uani 1 1 d . . . . .
C54 C 0.91775(10) -0.17245(18) 0.92627(12) 0.0279(4) Uani 1 1 d . . . . .
H54 H 0.9308 -0.2284 0.9601 0.033 Uiso 1 1 calc R U . . .
C55 C 0.90649(11) -0.19936(19) 0.86031(13) 0.0321(5) Uani 1 1 d . . . . .
H55 H 0.9116 -0.2738 0.8484 0.038 Uiso 1 1 calc R U . . .
C56 C 0.88708(11) -0.11665(19) 0.80896(12) 0.0312(5) Uani 1 1 d . . . . .
H56 H 0.8797 -0.1363 0.7631 0.037 Uiso 1 1 calc R U . . .
C57 C 0.87897(10) -0.00924(17) 0.82492(11) 0.0260(4) Uani 1 1 d . . . . .
H57 H 0.8657 0.0448 0.7899 0.031 Uiso 1 1 calc R U . . .
C58 C 0.89026(9) 0.02312(16) 0.89377(10) 0.0211(4) Uani 1 1 d . . . . .
C60 C 0.42752(14) 0.3496(3) 0.23538(16) 0.0505(7) Uani 1 1 d . . . . .
H60A H 0.4586 0.4045 0.2301 0.061 Uiso 1 1 calc R U . . .
H60B H 0.3833 0.3808 0.2191 0.061 Uiso 1 1 calc R U . . .
H60C H 0.4288 0.2833 0.2089 0.061 Uiso 1 1 calc R U . . .
C61 C 0.75690(12) 0.0486(2) 0.66570(13) 0.0405(6) Uani 1 1 d . . . . .
H61A H 0.7630 -0.0175 0.6943 0.049 Uiso 1 1 calc R U . . .
H61B H 0.7279 0.0310 0.6196 0.049 Uiso 1 1 calc R U . . .
H61C H 0.7373 0.1077 0.6844 0.049 Uiso 1 1 calc R U . . .
B1 B 0.87458(12) 0.6571(2) 1.07727(12) 0.0290(5) Uani 1 1 d . . . . .
B2 B 0.60757(14) 0.0135(3) 0.82705(14) 0.0380(6) Uani 1 1 d . . . . .

loop_
_atom_site_aniso_label
_atom_site_aniso_U_11
_atom_site_aniso_U_22
_atom_site_aniso_U_33
_atom_site_aniso_U_23
_atom_site_aniso_U_13
_atom_site_aniso_U_12
Co1 0.01801(12) 0.02010(13) 0.01587(12) 0.00230(9) 0.00433(9) 0.00203(9)
F1 0.0295(7) 0.0366(7) 0.0370(7) 0.0100(6) 0.0076(6) -0.0005(5)
F2 0.0480(9) 0.0818(13) 0.0400(9) 0.0226(9) 0.0108(7) -0.0145(9)
F3 0.0334(7) 0.0490(9) 0.0457(9) -0.0101(7) -0.0004(6) 0.0126(6)
F4 0.0540(10) 0.0442(9) 0.0502(10) -0.0210(8) -0.0074(8) 0.0099(7)
F5 0.0542(10) 0.0580(11) 0.0700(12) 0.0015(9) 0.0209(9) 0.0138(9)
F6 0.0397(8) 0.0519(10) 0.0464(9) 0.0167(8) 0.0005(7) -0.0115(7)
F7 0.0373(7) 0.0403(8) 0.0377(8) 0.0128(6) 0.0087(6) 0.0011(6)
F8 0.0712(13) 0.0811(14) 0.0294(8) 0.0047(8) -0.0111(8) -0.0039(10)
O1 0.059(2) 0.0358(19) 0.0353(19) -0.0011(15) 0.0160(17) 0.0086(17)
C59 0.048(3) 0.046(3) 0.052(3) -0.006(3) 0.026(3) -0.013(3)
O2 0.0543(13) 0.0716(15) 0.0644(14) 0.0168(12) 0.0312(11) 0.0086(12)
O3 0.0430(10) 0.0331(9) 0.0379(9) 0.0032(7) 0.0121(8) 0.0027(7)
N1 0.0187(7) 0.0238(8) 0.0189(7) 0.0038(6) 0.0039(6) 0.0007(6)
N2 0.0187(7) 0.0210(8) 0.0163(7) 0.0005(6) 0.0046(6) 0.0014(6)
N3 0.0228(8) 0.0215(8) 0.0215(8) 0.0023(6) 0.0089(6) 0.0016(6)
N4 0.0192(7) 0.0248(8) 0.0196(7) 0.0025(6) 0.0034(6) 0.0036(6)
N5 0.0167(7) 0.0212(7) 0.0156(7) 0.0021(6) 0.0042(6) 0.0001(6)
N6 0.0238(8) 0.0187(7) 0.0181(7) 0.0024(6) 0.0061(6) 0.0018(6)
C1 0.0245(9) 0.0306(10) 0.0194(9) 0.0055(8) 0.0041(7) 0.0011(8)
C2 0.0326(11) 0.0378(12) 0.0179(9) 0.0002(8) 0.0060(8) -0.0023(9)
C3 0.0393(12) 0.0349(12) 0.0207(9) -0.0051(9) 0.0089(9) 0.0021(9)
C4 0.0361(11) 0.0274(10) 0.0209(9) -0.0001(8) 0.0076(8) 0.0054(8)
C5 0.0232(9) 0.0235(9) 0.0172(8) 0.0018(7) 0.0053(7) 0.0006(7)
C6 0.0214(8) 0.0208(9) 0.0169(8) 0.0016(7) 0.0050(7) 0.0012(7)
C7 0.0268(9) 0.0233(9) 0.0183(8) 0.0011(7) 0.0054(7) 0.0051(7)
C8 0.0216(9) 0.0240(9) 0.0190(8) 0.0031(7) 0.0050(7) 0.0039(7)
C9 0.0248(9) 0.0257(9) 0.0156(8) 0.0018(7) 0.0055(7) 0.0028(7)
C10 0.0221(8) 0.0221(9) 0.0169(8) -0.0002(7) 0.0067(7) 0.0017(7)
C11 0.0237(9) 0.0234(9) 0.0203(9) 0.0008(7) 0.0082(7) 0.0013(7)
C12 0.0389(12) 0.0294(11) 0.0207(9) 0.0009(8) 0.0115(9) 0.0036(9)
C13 0.0497(14) 0.0307(12) 0.0272(11) -0.0048(9) 0.0169(10) 0.0027(10)
C14 0.0430(13) 0.0260(11) 0.0340(12) -0.0030(9) 0.0174(10) 0.0059(9)
C15 0.0298(10) 0.0224(9) 0.0286(10) 0.0025(8) 0.0110(8) 0.0046(8)
C16 0.0285(10) 0.0256(10) 0.0171(8) 0.0011(7) 0.0033(7) 0.0087(8)
C17 0.0284(10) 0.0319(11) 0.0206(9) -0.0020(8) 0.0045(8) 0.0079(8)
C18 0.0292(11) 0.0437(14) 0.0290(11) 0.0013(10) 0.0065(9) 0.0047(9)
C19 0.0311(12) 0.0558(16) 0.0380(13) -0.0016(12) 0.0115(10) 0.0007(11)
C20 0.0291(12) 0.0637(18) 0.0366(13) -0.0083(13) 0.0063(10) 0.0082(11)
C21 0.0322(12) 0.0549(16) 0.0279(11) -0.0086(11) -0.0035(9) 0.0189(11)
C22 0.0323(11) 0.0383(12) 0.0195(9) -0.0034(9) 0.0004(8) 0.0135(9)
C23 0.0438(13) 0.0376(12) 0.0180(9) 0.0016(9) 0.0001(9) 0.0181(10)
C24 0.0484(14) 0.0323(12) 0.0155(9) 0.0032(8) 0.0064(9) 0.0101(10)
C25 0.0658(18) 0.0343(13) 0.0227(10) 0.0078(9) 0.0120(11) 0.0075(12)
C26 0.076(2) 0.0349(13) 0.0280(12) 0.0040(10) 0.0244(13) -0.0049(13)
C27 0.0536(15) 0.0361(13) 0.0279(11) -0.0035(10) 0.0195(11) -0.0046(11)
C28 0.0409(12) 0.0298(11) 0.0213(9) -0.0002(8) 0.0113(9) 0.0024(9)
C29 0.0351(11) 0.0268(10) 0.0180(9) 0.0017(8) 0.0075(8) 0.0059(8)
C30 0.0230(9) 0.0322(11) 0.0270(10) 0.0025(9) 0.0022(8) 0.0084(8)
C31 0.0181(9) 0.0451(13) 0.0305(11) -0.0028(10) 0.0020(8) 0.0040(9)
C32 0.0211(9) 0.0423(13) 0.0310(11) -0.0014(10) 0.0056(8) -0.0060(9)
C33 0.0214(9) 0.0315(10) 0.0220(9) 0.0024(8) 0.0045(7) -0.0036(8)
C34 0.0189(8) 0.0234(9) 0.0165(8) 0.0007(7) 0.0054(6) 0.0002(7)
C35 0.0178(8) 0.0217(9) 0.0160(8) -0.0005(7) 0.0040(6) -0.0008(6)
C36 0.0188(8) 0.0215(9) 0.0183(8) 0.0026(7) 0.0051(7) -0.0004(7)
C37 0.0199(8) 0.0191(8) 0.0167(8) 0.0022(7) 0.0041(7) 0.0010(6)
C38 0.0164(8) 0.0235(9) 0.0202(8) 0.0046(7) 0.0040(7) 0.0009(7)
C39 0.0169(8) 0.0194(8) 0.0177(8) 0.0026(7) 0.0049(6) -0.0004(6)
C40 0.0193(8) 0.0189(8) 0.0159(8) 0.0018(6) 0.0044(6) 0.0001(6)
C41 0.0192(8) 0.0242(9) 0.0211(9) 0.0007(7) 0.0046(7) -0.0007(7)
C42 0.0253(9) 0.0274(10) 0.0230(9) -0.0030(8) 0.0085(8) -0.0070(8)
C43 0.0338(10) 0.0232(9) 0.0226(9) -0.0009(8) 0.0109(8) -0.0088(8)
C44 0.0331(10) 0.0196(9) 0.0204(9) 0.0038(7) 0.0095(8) 0.0005(7)
C45 0.0179(8) 0.0203(9) 0.0199(8) 0.0049(7) 0.0038(7) 0.0000(6)
C46 0.0195(8) 0.0220(9) 0.0197(8) 0.0035(7) 0.0036(7) -0.0023(7)
C47 0.0295(10) 0.0217(9) 0.0232(9) 0.0033(7) 0.0060(8) -0.0038(7)
C48 0.0398(12) 0.0281(11) 0.0241(10) -0.0016(8) 0.0073(9) -0.0065(9)
C49 0.0402(12) 0.0350(12) 0.0196(9) -0.0006(8) 0.0055(9) -0.0090(10)
C50 0.0299(10) 0.0323(11) 0.0192(9) 0.0067(8) 0.0018(8) -0.0042(8)
C51 0.0196(8) 0.0254(9) 0.0200(9) 0.0052(7) 0.0026(7) -0.0033(7)
C52 0.0222(9) 0.0251(10) 0.0246(9) 0.0084(8) 0.0043(7) -0.0008(7)
C53 0.0201(8) 0.0222(9) 0.0256(9) 0.0055(7) 0.0071(7) 0.0005(7)
C54 0.0263(10) 0.0231(10) 0.0341(11) 0.0070(8) 0.0103(8) 0.0034(8)
C55 0.0350(11) 0.0235(10) 0.0398(12) -0.0005(9) 0.0155(10) 0.0039(8)
C56 0.0344(11) 0.0313(11) 0.0294(11) -0.0011(9) 0.0129(9) 0.0028(9)
C57 0.0280(10) 0.0267(10) 0.0231(9) 0.0034(8) 0.0087(8) 0.0024(8)
C58 0.0176(8) 0.0232(9) 0.0213(9) 0.0034(7) 0.0049(7) -0.0006(7)
C60 0.0350(13) 0.068(2) 0.0532(17) -0.0027(15) 0.0211(12) -0.0022(13)
C61 0.0341(12) 0.0508(15) 0.0318(12) -0.0057(11) 0.0050(10) 0.0036(11)
B1 0.0265(11) 0.0322(12) 0.0226(11) -0.0009(9) 0.0011(9) 0.0001(9)
B2 0.0357(14) 0.0415(15) 0.0286(12) 0.0071(11) 0.0007(11) 0.0019(11)

loop_
_atom_type_symbol
_atom_type_description
_atom_type_scat_dispersion_real
_atom_type_scat_dispersion_imag
_atom_type_scat_source
C C 0.0033 0.0016
;
International Tables for Crystallography
(Vol. C, Tables 4.2.6.8 and 6.1.1.4)
;
H H 0.0000 0.0000
;
International Tables for Crystallography
(Vol. C, Table 6.1.1.4)
;
B B 0.0013 0.0007
;
International Tables for Crystallography
(Vol. C, Tables 4.2.6.8 and 6.1.1.4)
;
Co Co 0.3494 0.9721
;
International Tables for Crystallography
(Vol. C, Tables 4.2.6.8 and 6.1.1.4)
;
F F 0.0171 0.0103
;
International Tables for Crystallography
(Vol. C, Tables 4.2.6.8 and 6.1.1.4)
;
N N 0.0061 0.0033
;
International Tables for Crystallography
(Vol. C, Tables 4.2.6.8 and 6.1.1.4)
;
O O 0.0106 0.0060
;
International Tables for Crystallography
(Vol. C, Tables 4.2.6.8 and 6.1.1.4)
;

loop_
_geom_angle_atom_site_label_1
_geom_angle_atom_site_label_2
_geom_angle_atom_site_label_3
_geom_angle
N2 Co1 N5 177.17(7)
N2 Co1 N3 81.42(7)
N5 Co1 N3 97.72(7)
N2 Co1 N1 81.01(7)
N5 Co1 N1 99.83(7)
N3 Co1 N1 162.42(7)
N2 Co1 N6 103.99(7)
N5 Co1 N6 78.71(6)
N3 Co1 N6 92.44(7)
N1 Co1 N6 91.81(7)
N2 Co1 N4 98.07(7)
N5 Co1 N4 79.22(6)
N3 Co1 N4 89.69(7)
N1 Co1 N4 92.74(7)
N6 Co1 N4 157.91(6)
C59 O1 H1A 109.5
O1 C59 H59A 109.5
O1 C59 H59B 109.5
H59A C59 H59B 109.5
O1 C59 H59C 109.5
H59A C59 H59C 109.5
H59B C59 H59C 109.5
C60 O2 H2A 109.5
C61 O3 H3A 109.5
C1 N1 C5 117.73(18)
C1 N1 Co1 128.25(14)
C5 N1 Co1 114.02(13)
C6 N2 C10 120.82(16)
C6 N2 Co1 119.55(13)
C10 N2 Co1 119.06(13)
C15 N3 C11 118.22(17)
C15 N3 Co1 127.92(14)
C11 N3 Co1 113.77(13)
C30 N4 C34 118.62(18)
C30 N4 Co1 129.05(15)
C34 N4 Co1 112.22(12)
C35 N5 C39 120.12(16)
C35 N5 Co1 119.52(12)
C39 N5 Co1 120.36(12)
C44 N6 C40 118.97(17)
C44 N6 Co1 128.19(14)
C40 N6 Co1 112.80(12)
N1 C1 C2 123.1(2)
N1 C1 H1 118.5
C2 C1 H1 118.5
C1 C2 C3 118.95(19)
C1 C2 H2 120.5
C3 C2 H2 120.5
C2 C3 C4 118.9(2)
C2 C3 H3 120.5
C4 C3 H3 120.5
C5 C4 C3 119.1(2)
C5 C4 H4 120.4
C3 C4 H4 120.4
N1 C5 C4 122.18(18)
N1 C5 C6 113.03(17)
C4 C5 C6 124.79(18)
N2 C6 C7 120.58(17)
N2 C6 C5 112.00(16)
C7 C6 C5 127.37(18)
C6 C7 C8 119.18(18)
C6 C7 H7 120.4
C8 C7 H7 120.4
C9 C8 C7 119.41(17)
C9 C8 C16 118.69(17)
C7 C8 C16 121.79(18)
C10 C9 C8 118.77(17)
C10 C9 H9 120.6
C8 C9 H9 120.6
N2 C10 C9 121.21(17)
N2 C10 C11 112.14(16)
C9 C10 C11 126.50(17)
N3 C11 C12 122.25(19)
N3 C11 C10 113.48(17)
C12 C11 C10 124.21(19)
C11 C12 C13 118.8(2)
C11 C12 H12 120.6
C13 C12 H12 120.6
C14 C13 C12 119.1(2)
C14 C13 H13 120.5
C12 C13 H13 120.5
C15 C14 C13 119.3(2)
C15 C14 H14 120.3
C13 C14 H14 120.3
N3 C15 C14 122.3(2)
N3 C15 H15 118.9
C14 C15 H15 118.9
C17 C16 C29 121.36(19)
C17 C16 C8 118.65(19)
C29 C16 C8 119.95(18)
C16 C17 C18 122.92(19)
C16 C17 C22 118.5(2)
C18 C17 C22 118.6(2)
C19 C18 C17 121.0(2)
C19 C18 H18 119.5
C17 C18 H18 119.5
C18 C19 C20 120.5(3)
C18 C19 H19 119.7
C20 C19 H19 119.7
C21 C20 C19 120.4(2)
C21 C20 H20 119.8
C19 C20 H20 119.8
C20 C21 C22 121.6(2)
C20 C21 H21 119.2
C22 C21 H21 119.2
C23 C22 C21 122.2(2)
C23 C22 C17 119.9(2)
C21 C22 C17 117.9(2)
C22 C23 C24 121.9(2)
C22 C23 H23 119.0
C24 C23 H23 119.0
C23 C24 C25 122.0(2)
C23 C24 C29 119.3(2)
C25 C24 C29 118.7(2)
C26 C25 C24 120.9(2)
C26 C25 H25 119.6
C24 C25 H25 119.6
C25 C26 C27 120.6(2)
C25 C26 H26 119.7
C27 C26 H26 119.7
C28 C27 C26 120.6(3)
C28 C27 H27 119.7
C26 C27 H27 119.7
C27 C28 C29 120.5(2)
C27 C28 H28 119.7
C29 C28 H28 119.7
C16 C29 C28 122.37(19)
C16 C29 C24 119.0(2)
C28 C29 C24 118.6(2)
N4 C30 C31 122.3(2)
N4 C30 H30 118.8
C31 C30 H30 118.8
C32 C31 C30 118.9(2)
C32 C31 H31 120.5
C30 C31 H31 120.5
C31 C32 C33 119.5(2)
C31 C32 H32 120.3
C33 C32 H32 120.3
C34 C33 C32 118.7(2)
C34 C33 H33 120.7
C32 C33 H33 120.7
N4 C34 C33 121.94(18)
N4 C34 C35 114.80(16)
C33 C34 C35 123.25(18)
N5 C35 C36 121.02(16)
N5 C35 C34 114.00(16)
C36 C35 C34 124.97(17)
C35 C36 C37 119.62(17)
C35 C36 H36 120.2
C37 C36 H36 120.2
C38 C37 C36 118.55(17)
C38 C37 C45 122.32(16)
C36 C37 C45 119.07(17)
C37 C38 C39 119.36(17)
C37 C38 H38 120.3
C39 C38 H38 120.3
N5 C39 C38 121.23(16)
N5 C39 C40 113.48(16)
C38 C39 C40 125.29(16)
N6 C40 C41 121.76(17)
N6 C40 C39 114.56(16)
C41 C40 C39 123.65(17)
C40 C41 C42 118.93(18)
C40 C41 H41 120.5
C42 C41 H41 120.5
C43 C42 C41 119.03(19)
C43 C42 H42 120.5
C41 C42 H42 120.5
C44 C43 C42 119.06(18)
C44 C43 H43 120.5
C42 C43 H43 120.5
N6 C44 C43 122.25(19)
N6 C44 H44 118.9
C43 C44 H44 118.9
C58 C45 C46 120.65(17)
C58 C45 C37 120.20(17)
C46 C45 C37 119.06(17)
C45 C46 C47 122.91(17)
C45 C46 C51 119.19(18)
C47 C46 C51 117.89(18)
C48 C47 C46 121.15(19)
C48 C47 H47 119.4
C46 C47 H47 119.4
C47 C48 C49 120.6(2)
C47 C48 H48 119.7
C49 C48 H48 119.7
C50 C49 C48 120.2(2)
C50 C49 H49 119.9
C48 C49 H49 119.9
C49 C50 C51 121.19(19)
C49 C50 H50 119.4
C51 C50 H50 119.4
C52 C51 C50 121.34(18)
C52 C51 C46 119.73(18)
C50 C51 C46 118.92(19)
C51 C52 C53 121.31(18)
C51 C52 H52 119.3
C53 C52 H52 119.3
C52 C53 C54 121.26(19)
C52 C53 C58 119.54(19)
C54 C53 C58 119.20(19)
C55 C54 C53 120.9(2)
C55 C54 H54 119.6
C53 C54 H54 119.6
C54 C55 C56 120.4(2)
C54 C55 H55 119.8
C56 C55 H55 119.8
C57 C56 C55 120.7(2)
C57 C56 H56 119.6
C55 C56 H56 119.6
C56 C57 C58 120.93(19)
C56 C57 H57 119.5
C58 C57 H57 119.5
C45 C58 C57 122.59(18)
C45 C58 C53 119.47(18)
C57 C58 C53 117.92(18)
O2 C60 H60A 109.5
O2 C60 H60B 109.5
H60A C60 H60B 109.5
O2 C60 H60C 109.5
H60A C60 H60C 109.5
H60B C60 H60C 109.5
O3 C61 H61A 109.5
O3 C61 H61B 109.5
H61A C61 H61B 109.5
O3 C61 H61C 109.5
H61A C61 H61C 109.5
H61B C61 H61C 109.5
F3 B1 F4 109.65(18)
F3 B1 F1 110.5(2)
F4 B1 F1 110.5(2)
F3 B1 F2 109.8(2)
F4 B1 F2 108.9(2)
F1 B1 F2 107.38(18)
F8 B2 F6 110.8(2)
F8 B2 F5 110.1(2)
F6 B2 F5 110.7(2)
F8 B2 F7 108.6(2)
F6 B2 F7 108.5(2)
F5 B2 F7 108.1(2)

loop_
_geom_bond_atom_site_label_1
_geom_bond_atom_site_label_2
_geom_bond_distance
Co1 N2 1.8727(16)
Co1 N5 1.9326(16)
Co1 N3 1.9908(17)
Co1 N1 2.0004(17)
Co1 N6 2.1323(17)
Co1 N4 2.1328(17)
F1 B1 1.385(3)
F2 B1 1.403(3)
F3 B1 1.372(3)
F4 B1 1.379(3)
F5 B2 1.392(4)
F6 B2 1.386(3)
F7 B2 1.411(3)
F8 B2 1.368(3)
O1 C59 1.395(7)
O1 H1A 0.8400
C59 H59A 0.9800
C59 H59B 0.9800
C59 H59C 0.9800
O2 C60 1.434(4)
O2 H2A 0.8400
O3 C61 1.409(3)
O3 H3A 0.8400
N1 C1 1.347(2)
N1 C5 1.366(2)
N2 C6 1.350(2)
N2 C10 1.352(2)
N3 C15 1.341(3)
N3 C11 1.364(2)
N4 C30 1.343(2)
N4 C34 1.349(2)
N5 C35 1.350(2)
N5 C39 1.352(2)
N6 C44 1.339(3)
N6 C40 1.355(2)
C1 C2 1.384(3)
C1 H1 0.9500
C2 C3 1.386(3)
C2 H2 0.9500
C3 C4 1.394(3)
C3 H3 0.9500
C4 C5 1.385(3)
C4 H4 0.9500
C5 C6 1.475(3)
C6 C7 1.392(3)
C7 C8 1.398(3)
C7 H7 0.9500
C8 C9 1.396(3)
C8 C16 1.494(3)
C9 C10 1.387(3)
C9 H9 0.9500
C10 C11 1.468(3)
C11 C12 1.381(3)
C12 C13 1.385(3)
C12 H12 0.9500
C13 C14 1.384(3)
C13 H13 0.9500
C14 C15 1.381(3)
C14 H14 0.9500
C15 H15 0.9500
C16 C17 1.406(3)
C16 C29 1.408(3)
C17 C18 1.426(3)
C17 C22 1.440(3)
C18 C19 1.364(3)
C18 H18 0.9500
C19 C20 1.415(4)
C19 H19 0.9500
C20 C21 1.352(4)
C20 H20 0.9500
C21 C22 1.433(4)
C21 H21 0.9500
C22 C23 1.386(4)
C23 C24 1.388(4)
C23 H23 0.9500
C24 C25 1.428(4)
C24 C29 1.441(3)
C25 C26 1.351(4)
C25 H25 0.9500
C26 C27 1.427(4)
C26 H26 0.9500
C27 C28 1.364(3)
C27 H27 0.9500
C28 C29 1.426(3)
C28 H28 0.9500
C30 C31 1.388(3)
C30 H30 0.9500
C31 C32 1.369(3)
C31 H31 0.9500
C32 C33 1.392(3)
C32 H32 0.9500
C33 C34 1.386(3)
C33 H33 0.9500
C34 C35 1.480(3)
C35 C36 1.393(3)
C36 C37 1.399(3)
C36 H36 0.9500
C37 C38 1.394(3)
C37 C45 1.498(3)
C38 C39 1.396(3)
C38 H38 0.9500
C39 C40 1.480(3)
C40 C41 1.385(3)
C41 C42 1.392(3)
C41 H41 0.9500
C42 C43 1.385(3)
C42 H42 0.9500
C43 C44 1.385(3)
C43 H43 0.9500
C44 H44 0.9500
C45 C58 1.405(3)
C45 C46 1.415(3)
C46 C47 1.427(3)
C46 C51 1.440(3)
C47 C48 1.372(3)
C47 H47 0.9500
C48 C49 1.420(3)
C48 H48 0.9500
C49 C50 1.356(3)
C49 H49 0.9500
C50 C51 1.434(3)
C50 H50 0.9500
C51 C52 1.394(3)
C52 C53 1.400(3)
C52 H52 0.9500
C53 C54 1.429(3)
C53 C58 1.440(3)
C54 C55 1.360(3)
C54 H54 0.9500
C55 C56 1.423(3)
C55 H55 0.9500
C56 C57 1.366(3)
C56 H56 0.9500
C57 C58 1.434(3)
C57 H57 0.9500
C60 H60A 0.9800
C60 H60B 0.9800
C60 H60C 0.9800
C61 H61A 0.9800
C61 H61B 0.9800
C61 H61C 0.9800

loop_
_geom_torsion_atom_site_label_1
_geom_torsion_atom_site_label_2
_geom_torsion_atom_site_label_3
_geom_torsion_atom_site_label_4
_geom_torsion
N3 Co1 N2 C6 174.56(15)
N1 Co1 N2 C6 -5.41(14)
N6 Co1 N2 C6 -95.04(15)
N4 Co1 N2 C6 86.11(15)
N3 Co1 N2 C10 3.13(14)
N1 Co1 N2 C10 -176.84(15)
N6 Co1 N2 C10 93.52(15)
N4 Co1 N2 C10 -85.32(15)
C5 N1 C1 C2 -0.9(3)
Co1 N1 C1 C2 178.86(16)
N1 C1 C2 C3 0.6(3)
C1 C2 C3 C4 0.4(3)
C2 C3 C4 C5 -1.1(3)
C1 N1 C5 C4 0.1(3)
Co1 N1 C5 C4 -179.67(17)
C1 N1 C5 C6 -179.09(17)
Co1 N1 C5 C6 1.1(2)
C3 C4 C5 N1 0.9(3)
C3 C4 C5 C6 180.0(2)
C10 N2 C6 C7 1.0(3)
Co1 N2 C6 C7 -170.29(15)
C10 N2 C6 C5 178.62(17)
Co1 N2 C6 C5 7.3(2)
N1 C5 C6 N2 -5.1(2)
C4 C5 C6 N2 175.67(19)
N1 C5 C6 C7 172.29(19)
C4 C5 C6 C7 -6.9(3)
N2 C6 C7 C8 -0.9(3)
C5 C6 C7 C8 -178.17(19)
C6 C7 C8 C9 -0.3(3)
C6 C7 C8 C16 175.83(19)
C7 C8 C9 C10 1.4(3)
C16 C8 C9 C10 -174.80(19)
C6 N2 C10 C9 0.2(3)
Co1 N2 C10 C9 171.53(15)
C6 N2 C10 C11 -175.70(17)
Co1 N2 C10 C11 -4.4(2)
C8 C9 C10 N2 -1.4(3)
C8 C9 C10 C11 173.86(19)
C15 N3 C11 C12 -1.4(3)
Co1 N3 C11 C12 -178.08(17)
C15 N3 C11 C10 175.81(17)
Co1 N3 C11 C10 -0.9(2)
N2 C10 C11 N3 3.2(2)
C9 C10 C11 N3 -172.40(19)
N2 C10 C11 C12 -179.6(2)
C9 C10 C11 C12 4.7(3)
N3 C11 C12 C13 1.9(3)
C10 C11 C12 C13 -174.9(2)
C11 C12 C13 C14 -0.4(4)
C12 C13 C14 C15 -1.6(4)
C11 N3 C15 C14 -0.8(3)
Co1 N3 C15 C14 175.41(17)
C13 C14 C15 N3 2.3(4)
C9 C8 C16 C17 93.6(2)
C7 C8 C16 C17 -82.5(3)
C9 C8 C16 C29 -84.0(3)
C7 C8 C16 C29 99.8(2)
C29 C16 C17 C18 -180.0(2)
C8 C16 C17 C18 2.4(3)
C29 C16 C17 C22 0.2(3)
C8 C16 C17 C22 -177.39(18)
C16 C17 C18 C19 179.9(2)
C22 C17 C18 C19 -0.3(4)
C17 C18 C19 C20 0.6(4)
C18 C19 C20 C21 -0.2(4)
C19 C20 C21 C22 -0.5(4)
C20 C21 C22 C23 -179.6(2)
C20 C21 C22 C17 0.7(4)
C16 C17 C22 C23 -0.1(3)
C18 C17 C22 C23 -180.0(2)
C16 C17 C22 C21 179.5(2)
C18 C17 C22 C21 -0.3(3)
C21 C22 C23 C24 179.9(2)
C17 C22 C23 C24 -0.4(3)
C22 C23 C24 C25 -179.4(2)
C22 C23 C24 C29 0.9(3)
C23 C24 C25 C26 179.8(2)
C29 C24 C25 C26 -0.6(4)
C24 C25 C26 C27 0.5(4)
C25 C26 C27 C28 -0.1(4)
C26 C27 C28 C29 -0.3(4)
C17 C16 C29 C28 179.6(2)
C8 C16 C29 C28 -2.8(3)
C17 C16 C29 C24 0.2(3)
C8 C16 C29 C24 177.81(19)
C27 C28 C29 C16 -179.1(2)
C27 C28 C29 C24 0.3(3)
C23 C24 C29 C16 -0.8(3)
C25 C24 C29 C16 179.5(2)
C23 C24 C29 C28 179.8(2)
C25 C24 C29 C28 0.2(3)
C34 N4 C30 C31 -0.1(3)
Co1 N4 C30 C31 175.67(16)
N4 C30 C31 C32 -0.8(4)
C30 C31 C32 C33 1.0(3)
C31 C32 C33 C34 -0.3(3)
C30 N4 C34 C33 0.8(3)
Co1 N4 C34 C33 -175.62(15)
C30 N4 C34 C35 -178.03(18)
Co1 N4 C34 C35 5.5(2)
C32 C33 C34 N4 -0.6(3)
C32 C33 C34 C35 178.11(19)
C39 N5 C35 C36 1.7(3)
Co1 N5 C35 C36 -177.88(14)
C39 N5 C35 C34 -178.95(16)
Co1 N5 C35 C34 1.5(2)
N4 C34 C35 N5 -4.8(2)
C33 C34 C35 N5 176.36(18)
N4 C34 C35 C36 174.53(18)
C33 C34 C35 C36 -4.3(3)
N5 C35 C36 C37 1.1(3)
C34 C35 C36 C37 -178.16(18)
C35 C36 C37 C38 -2.7(3)
C35 C36 C37 C45 174.65(17)
C36 C37 C38 C39 1.5(3)
C45 C37 C38 C39 -175.72(18)
C35 N5 C39 C38 -2.9(3)
Co1 N5 C39 C38 176.66(14)
C35 N5 C39 C40 176.84(16)
Co1 N5 C39 C40 -3.6(2)
C37 C38 C39 N5 1.3(3)
C37 C38 C39 C40 -178.45(18)
C44 N6 C40 C41 -0.5(3)
Co1 N6 C40 C41 177.19(15)
C44 N6 C40 C39 -178.65(17)
Co1 N6 C40 C39 -1.0(2)
N5 C39 C40 N6 2.8(2)
C38 C39 C40 N6 -177.45(18)
N5 C39 C40 C41 -175.30(18)
C38 C39 C40 C41 4.4(3)
N6 C40 C41 C42 0.2(3)
C39 C40 C41 C42 178.24(18)
C40 C41 C42 C43 0.1(3)
C41 C42 C43 C44 -0.2(3)
C40 N6 C44 C43 0.4(3)
Co1 N6 C44 C43 -176.91(15)
C42 C43 C44 N6 0.0(3)
C38 C37 C45 C58 -104.8(2)
C36 C37 C45 C58 78.0(2)
C38 C37 C45 C46 78.7(2)
C36 C37 C45 C46 -98.5(2)
C58 C45 C46 C47 176.98(18)
C37 C45 C46 C47 -6.5(3)
C58 C45 C46 C51 -3.7(3)
C37 C45 C46 C51 172.81(17)
C45 C46 C47 C48 -179.4(2)
C51 C46 C47 C48 1.3(3)
C46 C47 C48 C49 -2.2(3)
C47 C48 C49 C50 1.3(4)
C48 C49 C50 C51 0.6(4)
C49 C50 C51 C52 178.0(2)
C49 C50 C51 C46 -1.5(3)
C45 C46 C51 C52 1.7(3)
C47 C46 C51 C52 -178.95(18)
C45 C46 C51 C50 -178.83(18)
C47 C46 C51 C50 0.5(3)
C50 C51 C52 C53 -178.05(19)
C46 C51 C52 C53 1.4(3)
C51 C52 C53 C54 176.77(19)
C51 C52 C53 C58 -2.5(3)
C52 C53 C54 C55 -179.1(2)
C58 C53 C54 C55 0.2(3)
C53 C54 C55 C56 0.1(3)
C54 C55 C56 C57 -0.5(3)
C55 C56 C57 C58 0.5(3)
C46 C45 C58 C57 -175.89(18)
C37 C45 C58 C57 7.7(3)
C46 C45 C58 C53 2.6(3)
C37 C45 C58 C53 -173.86(17)
C56 C57 C58 C45 178.4(2)
C56 C57 C58 C53 -0.1(3)
C52 C53 C58 C45 0.5(3)
C54 C53 C58 C45 -178.80(18)
C52 C53 C58 C57 179.06(18)
C54 C53 C58 C57 -0.2(3)
